data_4515003
loop_
_publ_author_name
'Li, Yuan-Yuan'
'Wang, Fu-Rong'
'Li, Zi-Yan'
'Yan, Zhen-Ning'
'Niu, Yun-Yin'

_publ_section_title
;
 Assembly and Adsorption Properties of Seven Supramolecular Compounds with
 Heteromacrocycle Imidazolium.
;
_journal_issue 5
_journal_name_full 'ACS omega'
_journal_page_first 8926
_journal_page_last 8934
_journal_paper_doi 10.1021/acsomega.9b00669
_journal_volume 4
_journal_year 2019
_chemical_formula_moiety 'Ag3 I7, 2(C18 H22 N4), C2 H3 N'
_chemical_formula_sum 'C38 H47 Ag3 I7 N9'
_chemical_formula_weight 1841.75
_space_group_crystal_system triclinic
_space_group_IT_number 2
_space_group_name_Hall '-P 1'
_space_group_name_H-M_alt 'P -1'
_symmetry_space_group_name_Hall '-P 1'
_symmetry_space_group_name_H-M 'P -1'
_atom_sites_solution_hydrogens geom
_atom_sites_solution_primary direct
_audit_creation_date 2017-11-14
_audit_creation_method
;
Olex2 1.2
(compiled 2017.08.10 svn.r3458 for OlexSys, GUI svn.r5381)
;
_cell_angle_alpha 70.132(5)
_cell_angle_beta 80.175(3)
_cell_angle_gamma 75.172(4)
_cell_formula_units_Z 2
_cell_length_a 11.5869(3)
_cell_length_b 13.6244(8)
_cell_length_c 17.7757(6)
_cell_measurement_reflns_used 4952
_cell_measurement_temperature 293(2)
_cell_measurement_theta_max 26.3720
_cell_measurement_theta_min 3.8420
_cell_volume 2540.4(2)
_computing_cell_refinement 'CrysAlisPro 1.171.38.41k (Rigaku OD, 2015)'
_computing_data_collection 'CrysAlisPro 1.171.38.41k (Rigaku OD, 2015)'
_computing_data_reduction 'CrysAlisPro 1.171.38.41k (Rigaku OD, 2015)'
_computing_molecular_graphics 'Olex2 (Dolomanov et al., 2009)'
_computing_publication_material 'Olex2 (Dolomanov et al., 2009)'
_computing_structure_refinement 'ShelXL (Sheldrick, 2015)'
_computing_structure_solution 'SIR2004 (Burla et al., 2007)'
_diffrn_ambient_temperature 293(2)
_diffrn_detector 'CCD plate'
_diffrn_detector_area_resol_mean 16.2312
_diffrn_detector_type Eos
_diffrn_measured_fraction_theta_full 0.997
_diffrn_measured_fraction_theta_max 0.990
_diffrn_measurement_details
;
List of Runs (angles in degrees, time in seconds):

  # Type    Start    End  Width  t~exp~   \w     \q     \k     \f   Frames
--------------------------------------------------------------------------
  1  \w    -25.00  24.00   0.50   14.50    --  -15.18 -99.00 -30.00   98
  2  \w    -25.00  24.00   0.50   14.50    --  -15.18 -99.00 120.00   98
  3  \w     -1.00  62.00   0.50   14.50    --   17.91  37.00 -30.00  126
  4  \w    -46.00  35.00   0.50   14.50    --   17.91 -57.00-180.00  162
  5  \w     -5.00  35.00   0.50   14.50    --   17.91 -57.00 -60.00   80
  6  \w    -42.00   6.00   0.50   14.50    --   17.91 -57.00 120.00   96
  7  \w      1.00  70.00   0.50   14.50    --   17.91  57.00  90.00  138
;
_diffrn_measurement_device 'four-circle diffractometer'
_diffrn_measurement_device_type 'Xcalibur, Eos, Gemini'
_diffrn_measurement_method '\w scans'
_diffrn_orient_matrix_type 'CrysAlisPro convention (1999,Acta A55,543-557)'
_diffrn_orient_matrix_UB_11 -0.0227192000
_diffrn_orient_matrix_UB_12 0.0540769000
_diffrn_orient_matrix_UB_13 -0.0014212000
_diffrn_orient_matrix_UB_21 -0.0551273000
_diffrn_orient_matrix_UB_22 -0.0127777000
_diffrn_orient_matrix_UB_23 0.0201573000
_diffrn_orient_matrix_UB_31 0.0221141000
_diffrn_orient_matrix_UB_32 -0.0110987000
_diffrn_orient_matrix_UB_33 0.0375126000
_diffrn_radiation_monochromator graphite
_diffrn_radiation_probe x-ray
_diffrn_radiation_type MoK\a
_diffrn_radiation_wavelength 0.71073
_diffrn_reflns_av_unetI/netI 0.0740
_diffrn_reflns_Laue_measured_fraction_full 0.997
_diffrn_reflns_Laue_measured_fraction_max 0.990
_diffrn_reflns_limit_h_max 14
_diffrn_reflns_limit_h_min -14
_diffrn_reflns_limit_k_max 17
_diffrn_reflns_limit_k_min -17
_diffrn_reflns_limit_l_max 22
_diffrn_reflns_limit_l_min -22
_diffrn_reflns_number 16404
_diffrn_reflns_point_group_measured_fraction_full 0.997
_diffrn_reflns_point_group_measured_fraction_max 0.990
_diffrn_reflns_theta_full 25.242
_diffrn_reflns_theta_max 26.392
_diffrn_reflns_theta_min 3.375
_diffrn_source 'fine-focus sealed X-ray tube'
_diffrn_source_type 'Enhance (Mo) X-ray Source'
_exptl_absorpt_coefficient_mu 5.435
_exptl_absorpt_correction_T_max 0.808
_exptl_absorpt_correction_T_min 0.530
_exptl_absorpt_correction_type gaussian
_exptl_absorpt_process_details
;
CrysAlisPro 1.171.38.41k (Rigaku Oxford Diffraction, 2015)
Numerical absorption correction based on gaussian integration over
            a multifaceted crystal model
Empirical absorption correction using spherical harmonics,
 implemented in SCALE3 ABSPACK scaling algorithm.
;
_exptl_crystal_colour colourless
_exptl_crystal_colour_primary colourless
_exptl_crystal_density_diffrn 2.408
_exptl_crystal_description plate
_exptl_crystal_F_000 1700
_exptl_crystal_size_max 0.159
_exptl_crystal_size_mid 0.133
_exptl_crystal_size_min 0.05
_refine_diff_density_max 1.372
_refine_diff_density_min -1.316
_refine_diff_density_rms 0.144
_refine_ls_extinction_method none
_refine_ls_goodness_of_fit_ref 1.002
_refine_ls_hydrogen_treatment constr
_refine_ls_matrix_type full
_refine_ls_number_parameters 535
_refine_ls_number_reflns 16404
_refine_ls_number_restraints 40
_refine_ls_restrained_S_all 1.005
_refine_ls_R_factor_all 0.0747
_refine_ls_R_factor_gt 0.0405
_refine_ls_shift/su_max 0.001
_refine_ls_shift/su_mean 0.000
_refine_ls_structure_factor_coef Fsqd
_refine_ls_weighting_details 'w=1/[\s^2^(Fo^2^)+(0.0215P)^2^] where P=(Fo^2^+2Fc^2^)/3'
_refine_ls_weighting_scheme calc
_refine_ls_wR_factor_gt 0.0651
_refine_ls_wR_factor_ref 0.0683
_reflns_Friedel_coverage 0.000
_reflns_number_gt 9954
_reflns_number_total 16404
_reflns_threshold_expression 'I > 2\s(I)'
_cod_data_source_file ao9b00669_si_002.cif
_cod_data_source_block 3
_cod_database_code 4515003
_shelx_shelxl_version_number 2014/7
_chemical_oxdiff_formula C38H47N9I7Ag3
_shelx_space_group_comment
;
The symmetry employed for this shelxl refinement is uniquely defined
by the following loop, which should always be used as a source of
symmetry information in preference to the above space-group names.
They are only intended as comments.
;
_olex2_refinement_description
;
1. Twinned data refinement
 Scales: 0.7112(4)
 0.2888(4)
2. Fixed Uiso
 At 1.2 times of:
  All C(H) groups, All C(H,H) groups
 At 1.5 times of:
  All C(H,H,H) groups
3. Restrained distances
 C37A-N5A
 1 with sigma of 0.02
 N5-C37
 1 with sigma of 0.02
 C37-C38 = C37A-C38A
 1.55 with sigma of 0.02
4. Uiso/Uaniso restraints and constraints
Uanis(N5A) \\sim Ueq, Uanis(N5) \\sim Ueq, Uanis(C37) \\sim Ueq, Uanis(C38)
\\sim Ueq, Uanis(C37A) \\sim Ueq, Uanis(C38A) \\sim Ueq: with sigma of 0.01 and
sigma for terminal atoms of 0.02
Uanis(Ag3) = Uanis(Ag3A)
Uanis(Ag2) = Uanis(Ag2A)
Uanis(N5) = Uanis(N5A)
Uanis(C38) = Uanis(C38A)
Uanis(C37) = Uanis(C37A)
5. Others
 Sof(Ag3A)=1-FVAR(1)
 Sof(Ag3)=FVAR(1)
 Sof(Ag2A)=1-FVAR(2)
 Sof(Ag2)=FVAR(2)
 Sof(N5A)=Sof(C38A)=Sof(H38D)=Sof(H38E)=Sof(H38F)=Sof(C37A)=1-FVAR(3)
 Sof(C37)=Sof(C38)=Sof(H38A)=Sof(H38B)=Sof(H38C)=Sof(N5)=FVAR(3)
6.a Secondary CH2 refined with riding coordinates:
 C7(H7A,H7B), C29(H29A,H29B), C23(H23A,H23B), C11(H11A,H11B), C22(H22A,H22B),
 C25(H25A,H25B), C5(H5A,H5B), C6(H6A,H6B), C24(H24A,H24B), C4(H4A,H4B),
 C18(H18A,H18B), C36(H36A,H36B)
6.b Aromatic/amide H refined with riding coordinates:
 C21(H21), C13(H13), C10(H10), C28(H28), C31(H31), C19(H19), C34(H34), C9(H9),
 C20(H20), C8(H8), C33(H33), C32(H32), C27(H27), C26(H26), C16(H16), C15(H15),
 C14(H14), C2(H2), C3(H3), C1(H1)
6.c Idealised Me refined as rotating group:
 C38(H38A,H38B,H38C), C38A(H38D,H38E,H38F)
;
_olex2_submission_special_instructions 'No special instructions were received'
_oxdiff_exptl_absorpt_empirical_details
;
Empirical correction (ABSPACK) includes:
- Absorption correction using spherical harmonics
- Frame scaling
;
_oxdiff_exptl_absorpt_empirical_full_max 1.126
_oxdiff_exptl_absorpt_empirical_full_min 0.909
_oxdiff_twin_integration_method simultaneous
_oxdiff_twin_items 2
_twin_special_details
;
Component 2 rotated by -179.9804\% 
 around [0.00 1.00 -0.00] (reciprocal) or [-0.23 0.95 -0.22] (direct)
;

loop_
_space_group_symop_operation_xyz
'x, y, z'
'-x, -y, -z'

loop_
_atom_site_label
_atom_site_type_symbol
_atom_site_fract_x
_atom_site_fract_y
_atom_site_fract_z
_atom_site_U_iso_or_equiv
_atom_site_adp_type
_atom_site_occupancy
_atom_site_site_symmetry_order
_atom_site_calc_flag
_atom_site_refinement_flags_posn
_atom_site_refinement_flags_adp
_atom_site_refinement_flags_occupancy
_atom_site_disorder_assembly
_atom_site_disorder_group
I4 I 0.14024(5) 0.15932(4) 0.79421(3) 0.04585(15) Uani 1 1 d . . . . .
I1 I 0.78593(5) 0.18053(4) 0.62325(3) 0.04765(16) Uani 1 1 d . . . . .
I3 I 0.31656(5) -0.21822(5) 0.84432(3) 0.05232(17) Uani 1 1 d . . . . .
I2 I 0.78428(6) -0.18174(5) 0.75277(3) 0.06296(19) Uani 1 1 d . . . . .
I7 I 0.41160(6) 0.40246(4) 0.65287(3) 0.05867(17) Uani 1 1 d . . . . .
I5 I 0.51265(5) 0.05249(4) 0.86105(3) 0.04272(15) Uani 1 1 d . . . . .
I6 I 0.45057(5) 0.05528(4) 0.61420(3) 0.04472(15) Uani 1 1 d . . . . .
Ag1 Ag 0.64897(7) 0.02520(7) 0.70754(4) 0.0780(2) Uani 1 1 d . . . . .
Ag2 Ag 0.35135(10) -0.01387(8) 0.78581(5) 0.0762(4) Uani 0.9061(17) 1 d . . P A 1
Ag3 Ag 0.39543(14) 0.19303(8) 0.71696(6) 0.0843(4) Uani 0.8046(17) 1 d . . P A 1
N0AA N 0.1538(5) 1.1777(5) 0.5384(3) 0.0352(16) Uani 1 1 d . . . . .
N6 N 0.1238(5) 1.0164(5) 0.5819(3) 0.0354(16) Uani 1 1 d . . . . .
N8 N 0.6273(5) 0.6170(5) 0.5883(3) 0.0387(16) Uani 1 1 d . . . . .
N4 N 0.4460(6) 0.3718(5) 0.9065(3) 0.0378(16) Uani 1 1 d . . . . .
N3 N 0.3399(5) 0.2554(5) 0.9740(4) 0.0385(16) Uani 1 1 d . . . . .
C7 C 0.2514(7) 0.1886(7) 0.9937(4) 0.048(2) Uani 1 1 d . . . . .
H7A H 0.2753 0.1253 1.0385 0.057 Uiso 1 1 calc R . . . .
H7B H 0.2489 0.1658 0.9480 0.057 Uiso 1 1 calc R . . . .
C21 C 0.1209(6) 1.1003(6) 0.6029(4) 0.0339(19) Uani 1 1 d . . . . .
H21 H 0.0993 1.1055 0.6545 0.041 Uiso 1 1 calc R . . . .
C17 C 0.7183(7) 0.3573(6) 0.8419(4) 0.037(2) Uani 1 1 d . . . . .
Ag3A Ag 0.5008(6) 0.1959(3) 0.6902(3) 0.0843(4) Uani 0.1954(17) 1 d . . P A 2
C35 C 0.8969(7) 0.6271(6) 0.5289(4) 0.0339(19) Uani 1 1 d . . . . .
N7 N 0.4665(5) 0.7359(5) 0.5951(3) 0.0434(17) Uani 1 1 d . . . . .
C29 C 0.7217(7) 0.5363(6) 0.5615(4) 0.047(2) Uani 1 1 d . . . . .
H29A H 0.7173 0.5476 0.5051 0.057 Uiso 1 1 calc R . . . .
H29B H 0.7081 0.4655 0.5916 0.057 Uiso 1 1 calc R . . . .
C13 C 0.6563(8) 0.5277(6) 0.8637(4) 0.048(2) Uani 1 1 d . . . . .
H13 H 0.5960 0.5862 0.8676 0.057 Uiso 1 1 calc R . . . .
C10 C 0.3671(7) 0.3189(6) 0.9022(5) 0.043(2) Uani 1 1 d . . . . .
H10 H 0.3358 0.3256 0.8554 0.052 Uiso 1 1 calc R . . . .
C23 C 0.1225(7) 0.8223(6) 0.6126(5) 0.050(2) Uani 1 1 d . . . . .
H23A H 0.1148 0.8442 0.5555 0.060 Uiso 1 1 calc R . . . .
H23B H 0.0676 0.7752 0.6393 0.060 Uiso 1 1 calc R . . . .
C30 C 0.8449(7) 0.5430(6) 0.5736(4) 0.0347(19) Uani 1 1 d . . . . .
C11 C 0.4998(7) 0.4493(6) 0.8401(4) 0.045(2) Uani 1 1 d . . . . .
H11A H 0.4538 0.5207 0.8371 0.054 Uiso 1 1 calc R . . . .
H11B H 0.4950 0.4370 0.7902 0.054 Uiso 1 1 calc R . . . .
C28 C 0.5252(8) 0.6689(7) 0.5555(4) 0.047(2) Uani 1 1 d . . . . .
H28 H 0.4995 0.6596 0.5120 0.056 Uiso 1 1 calc R . . . .
C31 C 0.9041(8) 0.4629(6) 0.6342(4) 0.051(2) Uani 1 1 d . . . . .
H31 H 0.8683 0.4065 0.6654 0.062 Uiso 1 1 calc R . . . .
C12 C 0.6278(7) 0.4437(6) 0.8482(4) 0.0348(19) Uani 1 1 d . . . . .
C19 C 0.1585(7) 1.0387(7) 0.5019(4) 0.044(2) Uani 1 1 d . . . . .
H19 H 0.1685 0.9928 0.4716 0.052 Uiso 1 1 calc R . . . .
C22 C 0.0814(8) 0.9199(6) 0.6391(4) 0.051(2) Uani 1 1 d . . . . .
H22A H 0.1097 0.9042 0.6911 0.062 Uiso 1 1 calc R . . . .
H22B H -0.0056 0.9366 0.6458 0.062 Uiso 1 1 calc R . . . .
C34 C 1.0115(8) 0.6287(7) 0.5432(4) 0.048(2) Uani 1 1 d . . . . .
H34 H 1.0481 0.6845 0.5117 0.057 Uiso 1 1 calc R . . . .
C9 C 0.4717(7) 0.3367(7) 0.9857(4) 0.046(2) Uani 1 1 d . . . . .
H9 H 0.5248 0.3591 1.0068 0.055 Uiso 1 1 calc R . . . .
C20 C 0.1758(7) 1.1396(7) 0.4744(4) 0.048(2) Uani 1 1 d . . . . .
H20 H 0.1986 1.1763 0.4216 0.058 Uiso 1 1 calc R . . . .
C8 C 0.4059(8) 0.2649(7) 1.0260(4) 0.050(2) Uani 1 1 d . . . . .
H8 H 0.4053 0.2275 1.0806 0.060 Uiso 1 1 calc R . . . .
C33 C 1.0702(7) 0.5478(7) 0.6039(5) 0.051(2) Uani 1 1 d . . . . .
H33 H 1.1458 0.5495 0.6138 0.061 Uiso 1 1 calc R . . . .
C25 C 0.3477(7) 0.8086(6) 0.5773(4) 0.050(2) Uani 1 1 d . . . . .
H25A H 0.3439 0.8745 0.5883 0.060 Uiso 1 1 calc R . . . .
H25B H 0.3372 0.8262 0.5209 0.060 Uiso 1 1 calc R . . . .
C32 C 1.0175(8) 0.4654(7) 0.6492(5) 0.050(2) Uani 1 1 d . . . . .
H32 H 1.0570 0.4108 0.6902 0.060 Uiso 1 1 calc R . . . .
C5 C 0.0272(7) 0.1890(6) 1.0295(4) 0.048(2) Uani 1 1 d . . . . .
H5A H 0.0280 0.1684 0.9822 0.057 Uiso 1 1 calc R . . . .
H5B H -0.0486 0.2382 1.0345 0.057 Uiso 1 1 calc R . . . .
C27 C 0.6311(7) 0.6514(7) 0.6514(4) 0.052(2) Uani 1 1 d . . . . .
H27 H 0.6920 0.6274 0.6855 0.063 Uiso 1 1 calc R . . . .
C6 C 0.1283(7) 0.2486(6) 1.0153(5) 0.050(2) Uani 1 1 d . . . . .
H6A H 0.1094 0.3155 0.9725 0.060 Uiso 1 1 calc R . . . .
H6B H 0.1307 0.2659 1.0636 0.060 Uiso 1 1 calc R . . . .
C26 C 0.5306(7) 0.7267(7) 0.6552(4) 0.057(3) Uani 1 1 d . . . . .
H26 H 0.5094 0.7649 0.6919 0.068 Uiso 1 1 calc R . . . .
C16 C 0.8347(8) 0.3579(7) 0.8510(4) 0.051(2) Uani 1 1 d . . . . .
H16 H 0.8959 0.3005 0.8457 0.061 Uiso 1 1 calc R . . . .
C15 C 0.8624(9) 0.4388(9) 0.8672(5) 0.071(3) Uani 1 1 d . . . . .
H15 H 0.9410 0.4362 0.8741 0.085 Uiso 1 1 calc R . . . .
C24 C 0.2509(7) 0.7566(7) 0.6273(5) 0.059(2) Uani 1 1 d . . . . .
H24A H 0.2623 0.7406 0.6834 0.071 Uiso 1 1 calc R . . . .
H24B H 0.2588 0.6892 0.6176 0.071 Uiso 1 1 calc R . . . .
C14 C 0.7720(10) 0.5258(8) 0.8734(5) 0.067(3) Uani 1 1 d . . . . .
H14 H 0.7897 0.5823 0.8840 0.080 Uiso 1 1 calc R . . . .
C37 C 0.145(3) 0.546(2) 0.8794(15) 0.103(7) Uani 0.510(15) 1 d D U P B 1
C38 C 0.086(3) 0.628(2) 0.8117(16) 0.129(8) Uani 0.510(15) 1 d D U P B 1
H38A H 0.1369 0.6304 0.7629 0.193 Uiso 0.510(15) 1 calc GR . P B 1
H38B H 0.0688 0.6962 0.8204 0.193 Uiso 0.510(15) 1 calc GR . P B 1
H38C H 0.0119 0.6111 0.8075 0.193 Uiso 0.510(15) 1 calc GR . P B 1
N5 N 0.180(3) 0.505(3) 0.9384(19) 0.200(10) Uani 0.510(15) 1 d D U P B 1
Ag2A Ag 0.4471(10) -0.0659(8) 0.7791(5) 0.0762(4) Uani 0.0939(17) 1 d . . P A 2
N2 N 0.1218(5) -0.0040(5) 1.0922(3) 0.0344(15) Uani 1 1 d . . . . .
C2 C 0.1635(7) -0.0310(6) 1.0235(4) 0.041(2) Uani 1 1 d . . . . .
H2 H 0.1457 0.0111 0.9717 0.049 Uiso 1 1 calc R . . . .
C4 C 0.0314(7) 0.0886(6) 1.1034(4) 0.045(2) Uani 1 1 d . . . . .
H4A H 0.0482 0.1046 1.1491 0.055 Uiso 1 1 calc R . . . .
H4B H -0.0469 0.0704 1.1157 0.055 Uiso 1 1 calc R . . . .
N1 N 0.2357(6) -0.1611(5) 1.1259(3) 0.0375(16) Uani 1 1 d . . . . .
C3 C 0.1666(7) -0.0848(6) 1.1534(4) 0.037(2) Uani 1 1 d . . . . .
H3 H 0.1519 -0.0875 1.2071 0.044 Uiso 1 1 calc R . . . .
C1 C 0.2343(8) -0.1286(7) 1.0440(4) 0.050(2) Uani 1 1 d . . . . .
H1 H 0.2747 -0.1670 1.0095 0.060 Uiso 1 1 calc R . . . .
C18 C 0.6959(7) 0.2633(6) 0.8260(4) 0.045(2) Uani 1 1 d . . . . .
H18A H 0.6110 0.2631 0.8375 0.054 Uiso 1 1 calc R . . . .
H18B H 0.7170 0.2703 0.7694 0.054 Uiso 1 1 calc R . . . .
C36 C 0.1637(7) 1.2823(6) 0.5383(4) 0.044(2) Uani 1 1 d . . . . .
H36A H 0.2479 1.2842 0.5333 0.053 Uiso 1 1 calc R . . . .
H36B H 0.1281 1.2925 0.5894 0.053 Uiso 1 1 calc R . . . .
N5A N 0.082(4) 0.528(3) 0.9501(18) 0.200(10) Uani 0.490(15) 1 d D U P B 2
C38A C 0.144(3) 0.553(3) 0.8072(16) 0.129(8) Uani 0.490(15) 1 d D U P B 2
H38D H 0.1060 0.6073 0.7626 0.193 Uiso 0.490(15) 1 calc GR . P B 2
H38E H 0.1284 0.4855 0.8117 0.193 Uiso 0.490(15) 1 calc GR . P B 2
H38F H 0.2289 0.5492 0.7988 0.193 Uiso 0.490(15) 1 calc GR . P B 2
C37A C 0.094(3) 0.581(2) 0.8840(16) 0.103(7) Uani 0.490(15) 1 d D U P B 2

loop_
_atom_site_aniso_label
_atom_site_aniso_U_11
_atom_site_aniso_U_22
_atom_site_aniso_U_33
_atom_site_aniso_U_23
_atom_site_aniso_U_13
_atom_site_aniso_U_12
I4 0.0439(4) 0.0534(4) 0.0352(3) -0.0117(3) -0.0017(2) -0.0056(3)
I1 0.0503(4) 0.0596(4) 0.0363(3) -0.0156(3) 0.0028(2) -0.0209(3)
I3 0.0546(4) 0.0581(4) 0.0495(3) -0.0243(3) 0.0023(3) -0.0155(3)
I2 0.0760(5) 0.0655(4) 0.0418(3) -0.0096(3) 0.0002(3) -0.0188(4)
I7 0.0681(4) 0.0503(4) 0.0582(3) -0.0111(3) -0.0219(3) -0.0111(4)
I5 0.0410(4) 0.0476(4) 0.0426(3) -0.0160(3) -0.0077(2) -0.0095(3)
I6 0.0419(4) 0.0560(4) 0.0411(3) -0.0181(3) -0.0054(2) -0.0136(3)
Ag1 0.0594(6) 0.1007(7) 0.0742(5) -0.0225(5) -0.0056(4) -0.0239(5)
Ag2 0.0807(9) 0.0797(7) 0.0770(5) -0.0230(5) -0.0005(5) -0.0386(7)
Ag3 0.1319(13) 0.0472(5) 0.0721(6) -0.0130(5) -0.0252(7) -0.0131(7)
N0AA 0.045(4) 0.034(4) 0.026(3) -0.009(3) -0.004(3) -0.007(3)
N6 0.031(4) 0.035(4) 0.038(4) -0.015(3) -0.004(3) 0.002(3)
N8 0.026(4) 0.044(4) 0.042(4) -0.014(3) 0.002(3) -0.005(4)
N4 0.038(4) 0.042(4) 0.035(4) -0.009(3) -0.004(3) -0.014(4)
N3 0.033(4) 0.042(4) 0.043(4) -0.015(3) 0.002(3) -0.015(3)
C7 0.037(6) 0.059(6) 0.052(5) -0.016(4) 0.011(4) -0.030(5)
C21 0.026(5) 0.045(5) 0.029(4) -0.012(4) -0.003(3) -0.004(4)
C17 0.039(6) 0.044(6) 0.031(4) -0.013(4) 0.001(4) -0.013(5)
Ag3A 0.1319(13) 0.0472(5) 0.0721(6) -0.0130(5) -0.0252(7) -0.0131(7)
C35 0.036(5) 0.036(5) 0.028(4) -0.009(4) -0.005(4) -0.005(4)
N7 0.028(4) 0.064(5) 0.037(4) -0.019(4) -0.002(3) -0.004(4)
C29 0.042(6) 0.046(6) 0.050(5) -0.014(4) 0.001(4) -0.009(5)
C13 0.055(7) 0.040(6) 0.046(5) -0.008(4) -0.003(4) -0.014(5)
C10 0.040(6) 0.044(6) 0.054(5) -0.021(5) -0.007(4) -0.012(4)
C23 0.037(6) 0.048(6) 0.064(5) -0.017(5) 0.006(4) -0.016(5)
C30 0.032(5) 0.031(5) 0.037(4) -0.014(4) -0.003(4) 0.004(4)
C11 0.038(6) 0.051(6) 0.040(4) -0.009(4) -0.002(4) -0.006(5)
C28 0.043(6) 0.056(6) 0.046(5) -0.015(5) -0.013(4) -0.012(5)
C31 0.055(7) 0.046(6) 0.046(5) -0.006(5) 0.001(4) -0.015(5)
C12 0.034(5) 0.036(5) 0.037(4) -0.007(4) 0.000(4) -0.018(4)
C19 0.054(6) 0.049(6) 0.030(4) -0.018(4) -0.002(4) -0.006(5)
C22 0.062(7) 0.046(6) 0.048(5) -0.011(4) -0.002(4) -0.021(5)
C34 0.047(6) 0.047(6) 0.048(5) -0.014(4) 0.004(4) -0.014(5)
C9 0.045(6) 0.061(6) 0.040(5) -0.016(4) 0.000(4) -0.025(5)
C20 0.061(6) 0.055(6) 0.022(4) -0.009(4) -0.007(4) -0.005(5)
C8 0.058(7) 0.060(6) 0.038(5) -0.015(4) 0.003(4) -0.029(5)
C33 0.034(6) 0.057(6) 0.065(6) -0.029(5) -0.014(5) 0.004(5)
C25 0.041(6) 0.054(6) 0.057(5) -0.011(5) -0.008(4) -0.017(5)
C32 0.054(7) 0.031(5) 0.058(5) -0.008(4) -0.022(5) 0.007(5)
C5 0.037(6) 0.041(5) 0.061(5) -0.012(4) -0.008(4) -0.004(4)
C27 0.032(6) 0.086(7) 0.038(5) -0.028(5) -0.003(4) 0.000(5)
C6 0.039(6) 0.043(6) 0.063(5) -0.005(4) -0.005(4) -0.013(5)
C26 0.043(6) 0.095(8) 0.034(5) -0.033(5) -0.004(4) -0.001(6)
C16 0.043(6) 0.042(6) 0.070(6) -0.020(5) -0.007(5) -0.007(5)
C15 0.043(7) 0.075(8) 0.099(7) -0.023(6) -0.013(5) -0.023(6)
C24 0.042(6) 0.068(7) 0.070(6) -0.018(5) -0.002(5) -0.023(5)
C14 0.074(8) 0.048(6) 0.090(7) -0.013(5) -0.030(6) -0.031(6)
C37 0.093(11) 0.114(10) 0.101(8) -0.033(7) -0.008(7) -0.020(8)
C38 0.119(16) 0.151(17) 0.107(10) 0.003(12) -0.030(11) -0.057(13)
N5 0.22(2) 0.184(15) 0.184(13) -0.037(11) -0.046(14) -0.032(16)
Ag2A 0.0807(9) 0.0797(7) 0.0770(5) -0.0230(5) -0.0005(5) -0.0386(7)
N2 0.040(4) 0.031(4) 0.036(4) -0.010(3) -0.002(3) -0.015(3)
C2 0.063(6) 0.034(5) 0.028(4) -0.007(4) -0.003(4) -0.018(5)
C4 0.048(6) 0.034(5) 0.053(5) -0.015(4) -0.001(4) -0.007(5)
N1 0.047(5) 0.034(4) 0.031(3) -0.004(3) -0.004(3) -0.015(4)
C3 0.041(5) 0.046(6) 0.025(4) -0.013(4) 0.001(4) -0.011(4)
C1 0.066(7) 0.060(7) 0.034(5) -0.020(4) 0.005(4) -0.033(5)
C18 0.047(6) 0.046(6) 0.050(5) -0.027(4) -0.004(4) -0.008(5)
C36 0.048(6) 0.040(5) 0.048(5) -0.008(4) -0.015(4) -0.015(5)
N5A 0.22(2) 0.184(15) 0.184(13) -0.037(11) -0.046(14) -0.032(16)
C38A 0.119(16) 0.151(17) 0.107(10) 0.003(12) -0.030(11) -0.057(13)
C37A 0.093(11) 0.114(10) 0.101(8) -0.033(7) -0.008(7) -0.020(8)

loop_
_atom_type_symbol
_atom_type_description
_atom_type_scat_dispersion_real
_atom_type_scat_dispersion_imag
_atom_type_scat_source
C C 0.0033 0.0016 'International Tables Vol C Tables 4.2.6.8 and 6.1.1.4'
H H 0.0000 0.0000 'International Tables Vol C Tables 4.2.6.8 and 6.1.1.4'
Ag Ag -0.8971 1.1015 'International Tables Vol C Tables 4.2.6.8 and 6.1.1.4'
I I -0.4742 1.8119 'International Tables Vol C Tables 4.2.6.8 and 6.1.1.4'
N N 0.0061 0.0033 'International Tables Vol C Tables 4.2.6.8 and 6.1.1.4'

loop_
_exptl_crystal_face_index_h
_exptl_crystal_face_index_k
_exptl_crystal_face_index_l
_exptl_crystal_face_perp_dist
-1 18 3 0.0214
-7 -10 -24 0.0814
1 -18 -2 0.0232
-3 4 24 0.0666
16 0 5 0.0361
8 -4 -20 0.0767
-5 -4 -24 0.0768
-15 1 3 0.0592

loop_
_geom_angle_atom_site_label_1
_geom_angle_atom_site_label_2
_geom_angle_atom_site_label_3
_geom_angle
_geom_angle_site_symmetry_1
_geom_angle_site_symmetry_3
Ag2 I4 Ag3 55.00(3) . .
Ag1 I5 Ag3A 48.57(10) . .
Ag2 I5 Ag1 74.45(3) . .
Ag3 I5 Ag1 66.37(3) . .
Ag3 I5 Ag2 57.14(3) . .
Ag2A I5 Ag1 58.3(2) . .
Ag2A I5 Ag3A 75.06(19) . .
Ag1 I6 Ag2 74.84(3) . .
Ag1 I6 Ag3 67.34(3) . .
Ag3 I6 Ag2 56.65(3) . .
Ag3A I6 Ag1 50.12(11) . .
Ag2A I6 Ag1 58.9(2) . .
Ag2A I6 Ag3A 76.35(19) . .
I1 Ag1 I5 115.09(3) . .
I1 Ag1 I6 108.59(3) . .
I1 Ag1 Ag3 96.15(4) . .
I1 Ag1 Ag2A 160.0(2) . .
I2 Ag1 I1 113.69(3) . .
I2 Ag1 I5 104.22(3) . .
I2 Ag1 I6 114.23(3) . .
I2 Ag1 Ag3 149.78(4) . .
I2 Ag1 Ag2A 86.3(2) . .
I5 Ag1 Ag3 55.81(2) . .
I6 Ag1 I5 100.38(3) . .
I6 Ag1 Ag3 56.39(2) . .
Ag3A Ag1 I1 76.57(15) . .
Ag3A Ag1 I2 168.65(14) . .
Ag3A Ag1 I5 65.82(11) . .
Ag3A Ag1 I6 64.47(11) . .
Ag3A Ag1 Ag2A 83.6(3) . .
Ag2A Ag1 I5 57.54(17) . .
Ag2A Ag1 I6 58.90(18) . .
I4 Ag2 I6 103.34(3) . .
I3 Ag2 I4 117.13(4) . .
I3 Ag2 I5 119.98(4) . .
I3 Ag2 I6 115.74(3) . .
I3 Ag2 Ag3 176.33(5) . .
I5 Ag2 I4 97.06(3) . .
I5 Ag2 I6 100.38(3) . .
Ag3 Ag2 I4 65.44(4) . .
Ag3 Ag2 I5 61.29(3) . .
Ag3 Ag2 I6 60.66(3) . .
I4 Ag3 Ag1 131.82(4) . .
I7 Ag3 I4 114.12(5) . .
I7 Ag3 I5 121.49(4) . .
I7 Ag3 I6 120.01(4) . .
I7 Ag3 Ag1 113.95(6) . .
I7 Ag3 Ag2 173.65(7) . .
I5 Ag3 I4 93.75(4) . .
I5 Ag3 Ag1 57.82(3) . .
I6 Ag3 I4 100.79(4) . .
I6 Ag3 I5 101.91(3) . .
I6 Ag3 Ag1 56.27(3) . .
Ag2 Ag3 I4 59.56(4) . .
Ag2 Ag3 I5 61.57(3) . .
Ag2 Ag3 I6 62.69(3) . .
Ag2 Ag3 Ag1 72.39(4) . .
C21 N0AA C20 107.1(6) . .
C21 N0AA C36 125.6(6) . .
C20 N0AA C36 127.3(6) . .
C21 N6 C19 108.3(7) . .
C21 N6 C22 122.2(6) . .
C19 N6 C22 129.1(6) . .
C28 N8 C29 126.5(7) . .
C28 N8 C27 108.1(7) . .
C27 N8 C29 125.4(6) . .
C10 N4 C11 126.9(6) . .
C10 N4 C9 106.9(7) . .
C9 N4 C11 126.1(7) . .
C10 N3 C7 125.5(7) . .
C10 N3 C8 108.0(7) . .
C8 N3 C7 126.4(7) . .
N3 C7 H7A 109.4 . .
N3 C7 H7B 109.4 . .
N3 C7 C6 111.1(6) . .
H7A C7 H7B 108.0 . .
C6 C7 H7A 109.4 . .
C6 C7 H7B 109.4 . .
N0AA C21 H21 125.2 . .
N6 C21 N0AA 109.5(6) . .
N6 C21 H21 125.2 . .
C12 C17 C16 118.7(7) . .
C12 C17 C18 122.7(7) . .
C16 C17 C18 118.6(8) . .
I7 Ag3A I5 122.53(16) . .
I7 Ag3A I6 124.85(17) . .
I6 Ag3A I5 100.78(14) . .
Ag1 Ag3A I7 160.1(3) . .
Ag1 Ag3A I5 65.61(9) . .
Ag1 Ag3A I6 65.41(10) . .
C30 C35 C34 119.8(7) . .
C30 C35 C36 122.0(7) . 2_676
C34 C35 C36 118.1(7) . 2_676
C28 N7 C25 125.2(6) . .
C28 N7 C26 109.4(6) . .
C26 N7 C25 125.4(6) . .
N8 C29 H29A 109.4 . .
N8 C29 H29B 109.4 . .
N8 C29 C30 111.3(6) . .
H29A C29 H29B 108.0 . .
C30 C29 H29A 109.4 . .
C30 C29 H29B 109.4 . .
C12 C13 H13 119.4 . .
C14 C13 H13 119.4 . .
C14 C13 C12 121.1(8) . .
N4 C10 H10 125.1 . .
N3 C10 N4 109.7(7) . .
N3 C10 H10 125.1 . .
H23A C23 H23B 107.1 . .
C22 C23 H23A 107.8 . .
C22 C23 H23B 107.8 . .
C22 C23 C24 118.2(7) . .
C24 C23 H23A 107.8 . .
C24 C23 H23B 107.8 . .
C35 C30 C29 122.6(7) . .
C35 C30 C31 119.5(8) . .
C31 C30 C29 117.8(8) . .
N4 C11 H11A 108.9 . .
N4 C11 H11B 108.9 . .
N4 C11 C12 113.2(6) . .
H11A C11 H11B 107.8 . .
C12 C11 H11A 108.9 . .
C12 C11 H11B 108.9 . .
N8 C28 H28 125.8 . .
N7 C28 N8 108.3(6) . .
N7 C28 H28 125.8 . .
C30 C31 H31 119.7 . .
C30 C31 C32 120.6(8) . .
C32 C31 H31 119.7 . .
C17 C12 C13 119.0(7) . .
C17 C12 C11 122.3(7) . .
C13 C12 C11 118.7(8) . .
N6 C19 H19 126.2 . .
C20 C19 N6 107.6(6) . .
C20 C19 H19 126.2 . .
N6 C22 H22A 108.7 . .
N6 C22 H22B 108.7 . .
C23 C22 N6 114.0(6) . .
C23 C22 H22A 108.7 . .
C23 C22 H22B 108.7 . .
H22A C22 H22B 107.6 . .
C35 C34 H34 119.9 . .
C33 C34 C35 120.1(8) . .
C33 C34 H34 119.9 . .
N4 C9 H9 126.5 . .
C8 C9 N4 106.9(7) . .
C8 C9 H9 126.5 . .
N0AA C20 H20 126.3 . .
C19 C20 N0AA 107.4(6) . .
C19 C20 H20 126.3 . .
N3 C8 H8 125.8 . .
C9 C8 N3 108.3(7) . .
C9 C8 H8 125.8 . .
C34 C33 H33 120.0 . .
C32 C33 C34 120.0(8) . .
C32 C33 H33 120.0 . .
N7 C25 H25A 109.7 . .
N7 C25 H25B 109.7 . .
H25A C25 H25B 108.2 . .
C24 C25 N7 110.0(6) . .
C24 C25 H25A 109.7 . .
C24 C25 H25B 109.7 . .
C31 C32 H32 120.0 . .
C33 C32 C31 120.0(8) . .
C33 C32 H32 120.0 . .
H5A C5 H5B 107.4 . .
C6 C5 H5A 108.2 . .
C6 C5 H5B 108.2 . .
C6 C5 C4 116.4(6) . .
C4 C5 H5A 108.2 . .
C4 C5 H5B 108.2 . .
N8 C27 H27 126.2 . .
C26 C27 N8 107.6(7) . .
C26 C27 H27 126.2 . .
C7 C6 C5 115.1(7) . .
C7 C6 H6A 108.5 . .
C7 C6 H6B 108.5 . .
C5 C6 H6A 108.5 . .
C5 C6 H6B 108.5 . .
H6A C6 H6B 107.5 . .
N7 C26 H26 126.7 . .
C27 C26 N7 106.6(7) . .
C27 C26 H26 126.7 . .
C17 C16 H16 118.8 . .
C15 C16 C17 122.4(9) . .
C15 C16 H16 118.8 . .
C16 C15 H15 120.4 . .
C16 C15 C14 119.2(9) . .
C14 C15 H15 120.4 . .
C23 C24 H24A 108.5 . .
C23 C24 H24B 108.5 . .
C25 C24 C23 115.2(7) . .
C25 C24 H24A 108.5 . .
C25 C24 H24B 108.5 . .
H24A C24 H24B 107.5 . .
C13 C14 C15 119.6(8) . .
C13 C14 H14 120.2 . .
C15 C14 H14 120.2 . .
N5 C37 C38 162(4) . .
C37 C38 H38A 109.5 . .
C37 C38 H38B 109.5 . .
C37 C38 H38C 109.5 . .
H38A C38 H38B 109.5 . .
H38A C38 H38C 109.5 . .
H38B C38 H38C 109.5 . .
I3 Ag2A I5 125.9(3) . .
I3 Ag2A I6 122.0(3) . .
I3 Ag2A Ag1 158.6(5) . .
I5 Ag2A I6 107.5(3) . .
I5 Ag2A Ag1 64.19(19) . .
I6 Ag2A Ag1 62.18(18) . .
C2 N2 C4 129.3(6) . .
C3 N2 C2 107.9(6) . .
C3 N2 C4 122.3(6) . .
N2 C2 H2 126.1 . .
C1 C2 N2 107.9(6) . .
C1 C2 H2 126.1 . .
C5 C4 H4A 108.9 . .
C5 C4 H4B 108.9 . .
N2 C4 C5 113.4(6) . .
N2 C4 H4A 108.9 . .
N2 C4 H4B 108.9 . .
H4A C4 H4B 107.7 . .
C3 N1 C1 108.6(6) . .
C3 N1 C18 126.2(6) . 2_657
C1 N1 C18 125.2(6) . 2_657
N2 C3 H3 125.5 . .
N1 C3 N2 108.9(6) . .
N1 C3 H3 125.5 . .
C2 C1 N1 106.7(7) . .
C2 C1 H1 126.6 . .
N1 C1 H1 126.6 . .
C17 C18 H18A 109.0 . .
C17 C18 H18B 109.0 . .
N1 C18 C17 112.9(6) 2_657 .
N1 C18 H18A 109.0 2_657 .
N1 C18 H18B 109.0 2_657 .
H18A C18 H18B 107.8 . .
N0AA C36 C35 112.9(6) . 2_676
N0AA C36 H36A 109.0 . .
N0AA C36 H36B 109.0 . .
C35 C36 H36A 109.0 2_676 .
C35 C36 H36B 109.0 2_676 .
H36A C36 H36B 107.8 . .
H38D C38A H38E 109.5 . .
H38D C38A H38F 109.5 . .
H38E C38A H38F 109.5 . .
C37A C38A H38D 109.5 . .
C37A C38A H38E 109.5 . .
C37A C38A H38F 109.5 . .
N5A C37A C38A 132(3) . .

loop_
_geom_bond_atom_site_label_1
_geom_bond_atom_site_label_2
_geom_bond_distance
_geom_bond_site_symmetry_2
I4 Ag2 2.9554(13) .
I4 Ag3 3.1176(17) .
I1 Ag1 2.8273(10) .
I3 Ag2 2.7310(11) .
I3 Ag2A 2.703(9) .
I2 Ag1 2.7714(10) .
I7 Ag3 2.7325(12) .
I7 Ag3A 2.628(4) .
I5 Ag1 2.9996(8) .
I5 Ag2 2.9393(10) .
I5 Ag3 2.9315(10) .
I5 Ag3A 3.005(4) .
I5 Ag2A 2.811(8) .
I6 Ag1 2.9262(9) .
I6 Ag2 2.9865(9) .
I6 Ag3 2.9301(11) .
I6 Ag3A 2.904(4) .
I6 Ag2A 2.833(8) .
Ag1 Ag3 3.2467(16) .
Ag1 Ag3A 2.470(5) .
Ag1 Ag2A 2.834(10) .
Ag2 Ag3 2.8077(14) .
N0AA C21 1.345(8) .
N0AA C20 1.365(8) .
N0AA C36 1.457(8) .
N6 C21 1.309(8) .
N6 C19 1.361(8) .
N6 C22 1.501(9) .
N8 C29 1.482(8) .
N8 C28 1.329(9) .
N8 C27 1.366(8) .
N4 C10 1.327(9) .
N4 C11 1.462(9) .
N4 C9 1.383(8) .
N3 C7 1.463(9) .
N3 C10 1.314(9) .
N3 C8 1.352(8) .
C7 H7A 0.9700 .
C7 H7B 0.9700 .
C7 C6 1.511(10) .
C21 H21 0.9300 .
C17 C12 1.384(10) .
C17 C16 1.388(10) .
C17 C18 1.494(9) .
C35 C30 1.370(10) .
C35 C34 1.401(10) .
C35 C36 1.512(9) 2_676
N7 C28 1.322(8) .
N7 C25 1.488(9) .
N7 C26 1.357(8) .
C29 H29A 0.9700 .
C29 H29B 0.9700 .
C29 C30 1.509(10) .
C13 H13 0.9300 .
C13 C12 1.391(10) .
C13 C14 1.372(11) .
C10 H10 0.9300 .
C23 H23A 0.9700 .
C23 H23B 0.9700 .
C23 C22 1.497(9) .
C23 C24 1.542(10) .
C30 C31 1.376(9) .
C11 H11A 0.9700 .
C11 H11B 0.9700 .
C11 C12 1.495(10) .
C28 H28 0.9300 .
C31 H31 0.9300 .
C31 C32 1.395(11) .
C19 H19 0.9300 .
C19 C20 1.348(10) .
C22 H22A 0.9700 .
C22 H22B 0.9700 .
C34 H34 0.9300 .
C34 C33 1.378(10) .
C9 H9 0.9300 .
C9 C8 1.331(10) .
C20 H20 0.9300 .
C8 H8 0.9300 .
C33 H33 0.9300 .
C33 C32 1.360(11) .
C25 H25A 0.9700 .
C25 H25B 0.9700 .
C25 C24 1.479(10) .
C32 H32 0.9300 .
C5 H5A 0.9700 .
C5 H5B 0.9700 .
C5 C6 1.531(10) .
C5 C4 1.538(9) .
C27 H27 0.9300 .
C27 C26 1.350(10) .
C6 H6A 0.9700 .
C6 H6B 0.9700 .
C26 H26 0.9300 .
C16 H16 0.9300 .
C16 C15 1.353(11) .
C15 H15 0.9300 .
C15 C14 1.388(12) .
C24 H24A 0.9700 .
C24 H24B 0.9700 .
C14 H14 0.9300 .
C37 C38 1.47(2) .
C37 N5 1.10(2) .
C38 H38A 0.9600 .
C38 H38B 0.9600 .
C38 H38C 0.9600 .
N2 C2 1.369(8) .
N2 C4 1.468(8) .
N2 C3 1.324(8) .
C2 H2 0.9300 .
C2 C1 1.337(10) .
C4 H4A 0.9700 .
C4 H4B 0.9700 .
N1 C3 1.321(8) .
N1 C1 1.372(8) .
N1 C18 1.468(9) 2_657
C3 H3 0.9300 .
C1 H1 0.9300 .
C18 N1 1.468(9) 2_657
C18 H18A 0.9700 .
C18 H18B 0.9700 .
C36 C35 1.513(9) 2_676
C36 H36A 0.9700 .
C36 H36B 0.9700 .
N5A C37A 1.16(2) .
C38A H38D 0.9600 .
C38A H38E 0.9600 .
C38A H38F 0.9600 .
C38A C37A 1.52(2) .

loop_
_exptl_oxdiff_crystal_face_indexfrac_h
_exptl_oxdiff_crystal_face_indexfrac_k
_exptl_oxdiff_crystal_face_indexfrac_l
_exptl_oxdiff_crystal_face_x
_exptl_oxdiff_crystal_face_y
_exptl_oxdiff_crystal_face_z
-0.5927 18.1077 3.4178 0.9878 -0.1298 -0.0859
-7.2237 -9.7274 -23.7749 -0.3281 0.0433 -0.9436
1.0867 -17.7183 -1.8702 -0.9802 0.1288 0.1505
-2.5890 4.4965 23.6963 0.2683 0.5629 0.7818
15.6689 0.0059 5.0914 -0.3629 -0.7612 0.5374
7.6164 -4.0759 -19.7781 -0.3653 -0.7665 -0.5283
-5.4042 -4.1478 -24.3747 -0.0669 -0.1404 -0.9878
-15.1492 1.4372 2.9493 0.4177 0.8762 -0.2403

loop_
_twin_individual_id
_twin_individual_mass_fraction_refined
_oxdiff_twin_reflns_isolated
_oxdiff_twin_reflns_overlapped
_twin_individual_twin_lattice_type
_twin_individual_twin_matrix_11
_twin_individual_twin_matrix_12
_twin_individual_twin_matrix_13
_twin_individual_twin_matrix_21
_twin_individual_twin_matrix_22
_twin_individual_twin_matrix_23
_twin_individual_twin_matrix_31
_twin_individual_twin_matrix_32
_twin_individual_twin_matrix_33
1 0.7112(4) 9857 10610 ref 1.0000 0.0000 0.0000 0.0000 1.0000 0.0000 0.0000 0.0000 1.0000
2 0.2888(4) 9786 10610 nmt -0.9997 0.0001 -0.0001 -0.4783 0.9992 -0.4672 0.0005 -0.0000 -0.9998
